data_4113352
loop_
_publ_author_name
'Nermeen W. Aboelella'
'Sergey V. Kryatov'
'Benjamin F. Gherman'
'William W. Brennessel'
'Victor G. Young'
'Ritimukta Sarangi'
'Elena V. Rybak-Akimova'
'Keith O. Hodgson'
'Britt Hedman'
'Edward I. Solomon'
'Christopher J. Cramer'
'William B. Tolman'

_publ_section_title
;
 Dioxygen Activation at a Single Copper Site: Structure, Bonding, and
 Mechanism of Formation of 1:1 Cu-O2 Adducts
;
_journal_name_full 'Journal of the American Chemical Society'
_journal_page_first 16896
_journal_page_last 16911
_journal_paper_doi 10.1021/ja045678j
_journal_volume 126
_journal_year 2004
_chemical_compound_source 'Nermeen W. Aboelella'
_chemical_formula_moiety 'C35 H53 Cu N2 O2'
_chemical_formula_sum 'C35 H53 Cu N2 O2'
_chemical_formula_weight 597.33
_chemical_name_common CMC080F
_chemical_name_systematic
; 
 ? 
;
_space_group_IT_number 44
_symmetry_cell_setting orthorhombic
_symmetry_space_group_name_Hall 'I 2 -2'
_symmetry_space_group_name_H-M 'I m m 2'
_atom_sites_solution_hydrogens geom
_atom_sites_solution_primary direct
_atom_sites_solution_secondary difmap
_audit_creation_method SHELXL-97
_cell_angle_alpha 90.00
_cell_angle_beta 90.00
_cell_angle_gamma 90.00
_cell_formula_units_Z 2
_cell_length_a 15.464(4)
_cell_length_b 17.324(4)
_cell_length_c 8.763(2)
_cell_measurement_reflns_used 3281
_cell_measurement_temperature 100(2)
_cell_measurement_theta_max 21.28
_cell_measurement_theta_min 2.55
_cell_volume 2347.6(10)
_computing_cell_refinement 'Bruker SMART'
_computing_data_collection 'Bruker SMART'
_computing_data_reduction 'Bruker SAINT'
_computing_molecular_graphics 'Bruker SHELXTL'
_computing_publication_material 'Bruker SHELXTL'
_computing_structure_refinement 'Bruker SHELXTL'
_computing_structure_solution 'Bruker SHELXTL'
_diffrn_ambient_temperature 100(2)
_diffrn_measured_fraction_theta_full 0.951
_diffrn_measured_fraction_theta_max 0.951
_diffrn_measurement_device_type 'Bruker Kappa with SMART 6000'
_diffrn_measurement_method 'phi scans'
_diffrn_radiation_monochromator 'double diamond'
_diffrn_radiation_source 'APS 15-ID-C'
_diffrn_radiation_type 'APS synchrotron'
_diffrn_radiation_wavelength 0.55936
_diffrn_reflns_av_R_equivalents 0.041
_diffrn_reflns_av_sigmaI/netI 0.0402
_diffrn_reflns_limit_h_max 19
_diffrn_reflns_limit_h_min 0
_diffrn_reflns_limit_k_max 22
_diffrn_reflns_limit_k_min 0
_diffrn_reflns_limit_l_max 11
_diffrn_reflns_limit_l_min -11
_diffrn_reflns_number 13214
_diffrn_reflns_theta_full 21.63
_diffrn_reflns_theta_max 21.63
_diffrn_reflns_theta_min 2.10
_exptl_absorpt_coefficient_mu 0.261
_exptl_absorpt_correction_T_max 0.9974
_exptl_absorpt_correction_T_min 0.9744
_exptl_absorpt_correction_type multi-scan
_exptl_absorpt_process_details 'SADABS (Sheldrick, 2002)'
_exptl_crystal_colour Green
_exptl_crystal_density_diffrn 0.845
_exptl_crystal_description Needle
_exptl_crystal_F_000 644
_exptl_crystal_size_max 0.10
_exptl_crystal_size_mid 0.02
_exptl_crystal_size_min 0.01
_refine_diff_density_max 1.296
_refine_diff_density_min -1.796
_refine_diff_density_rms 0.131
_refine_ls_abs_structure_details 'Flack H D (1983), Acta Cryst. A39, 876-881'
_refine_ls_abs_structure_Flack 0.33(7)
_refine_ls_extinction_method none
_refine_ls_goodness_of_fit_ref 1.291
_refine_ls_hydrogen_treatment mixed
_refine_ls_matrix_type full
_refine_ls_number_parameters 195
_refine_ls_number_reflns 2804
_refine_ls_number_restraints 286
_refine_ls_restrained_S_all 1.436
_refine_ls_R_factor_all 0.1022
_refine_ls_R_factor_gt 0.0936
_refine_ls_shift/su_max 0.004
_refine_ls_shift/su_mean 0.000
_refine_ls_structure_factor_coef Fsqd
_refine_ls_weighting_details 'calc w=1/[\s^2^(Fo^2^)+(0.1605P)^2^+0.8019P] where P=(Fo^2^+2Fc^2^)/3'
_refine_ls_weighting_scheme calc
_refine_ls_wR_factor_gt 0.2338
_refine_ls_wR_factor_ref 0.2430
_reflns_number_gt 2526
_reflns_number_total 2804
_reflns_threshold_expression >2sigma(I)
_cod_data_source_file ja045678jsi20040719_105231_3.cif
_cod_data_source_block cmc080f
_cod_depositor_comments
;
The following automatic conversions were performed:

'_exptl_absorpt_correction_type' value 'multi-scans' was replaced
with the value 'multi-scan' as specified in the replacement file
'src/cod-tools/trunk/data/replacement-values/replacement_values.lst'.

Automatic conversion script
Id: cif_fix_values 5376 2017-05-30 11:51:03Z andrius 
;
_cod_original_cell_volume 2347.7(10)
_cod_database_code 4113352

loop_
_symmetry_equiv_pos_as_xyz
'x, y, z'
'-x, -y, z'
'x, -y, z'
'-x, y, z'
'x+1/2, y+1/2, z+1/2'
'-x+1/2, -y+1/2, z+1/2'
'x+1/2, -y+1/2, z+1/2'
'-x+1/2, y+1/2, z+1/2'

loop_
_atom_site_label
_atom_site_type_symbol
_atom_site_fract_x
_atom_site_fract_y
_atom_site_fract_z
_atom_site_U_iso_or_equiv
_atom_site_adp_type
_atom_site_occupancy
_atom_site_symmetry_multiplicity
_atom_site_calc_flag
_atom_site_refinement_flags
_atom_site_disorder_group
Cu1 Cu 0.5000 0.5000 0.46846(14) 0.0167(3) Uani 0.662(2) 4 d SPDU 1
O1 O 0.5000 0.4598(3) 0.2764(6) 0.0275(11) Uani 0.662(2) 2 d SPDU 1
N1 N 0.5000 0.4167(3) 0.6015(7) 0.0197(10) Uani 0.662(2) 2 d SPDU 1
C1 C 0.5000 0.4253(4) 0.7533(8) 0.0193(15) Uani 0.662(2) 2 d SPDU 1
C2 C 0.5000 0.5000 0.8174(13) 0.0206(15) Uani 0.662(2) 4 d SPDU 1
H2A H 0.5000 0.5000 0.9258 0.025 Uiso 0.662(2) 4 calc SPR 1
C3 C 0.5000 0.3588(4) 0.8739(10) 0.0261(18) Uani 0.662(2) 2 d SPDU 1
C4 C 0.4160(4) 0.3671(4) 0.9725(11) 0.0368(13) Uani 0.662(2) 1 d PDU 1
H4A H 0.3656 0.3709 0.9051 0.055 Uiso 0.662(2) 1 calc PR 1
H4B H 0.4200 0.4137 1.0354 0.055 Uiso 0.662(2) 1 calc PR 1
H4C H 0.4099 0.3218 1.0386 0.055 Uiso 0.662(2) 1 calc PR 1
C5 C 0.5000 0.2756(5) 0.8111(12) 0.052(3) Uani 0.662(2) 2 d SPDU 1
H5A H 0.5458 0.2702 0.7346 0.078 Uiso 0.3309(11) 1 calc PR 1
H5B H 0.4439 0.2645 0.7639 0.078 Uiso 0.3309(11) 1 calc PR 1
H5C H 0.5103 0.2393 0.8948 0.078 Uiso 0.3309(11) 1 calc PR 1
C6 C 0.5000 0.3447(4) 0.5170(19) 0.0281(19) Uani 0.662(2) 2 d SPDU 1
C7 C 0.4179(4) 0.3132(3) 0.4706(11) 0.0368(13) Uani 0.662(2) 1 d PDU 1
C8 C 0.4195(7) 0.2456(4) 0.3832(9) 0.050(2) Uani 0.662(2) 1 d PDU 1
H8A H 0.3669 0.2226 0.3507 0.060 Uiso 0.662(2) 1 calc PR 1
C9 C 0.5000 0.2115(6) 0.3431(15) 0.058(3) Uani 0.662(2) 2 d SPDU 1
H9A H 0.5000 0.1644 0.2876 0.070 Uiso 0.662(2) 2 calc SPR 1
C10 C 0.3300(4) 0.3507(4) 0.5083(9) 0.038(2) Uani 0.662(2) 1 d PDU 1
H10A H 0.3405 0.3910 0.5879 0.046 Uiso 0.662(2) 1 calc PR 1
C11 C 0.2632(8) 0.2919(6) 0.5753(14) 0.066(3) Uani 0.662(2) 1 d PDU 1
H11A H 0.2494 0.3063 0.6807 0.098 Uiso 0.662(2) 1 calc PR 1
H11B H 0.2882 0.2399 0.5735 0.098 Uiso 0.662(2) 1 calc PR 1
H11C H 0.2104 0.2928 0.5136 0.098 Uiso 0.662(2) 1 calc PR 1
C12 C 0.2911(8) 0.3909(8) 0.3709(16) 0.074(3) Uani 0.662(2) 1 d PDU 1
H12A H 0.3340 0.4256 0.3258 0.111 Uiso 0.662(2) 1 calc PR 1
H12B H 0.2404 0.4207 0.4028 0.111 Uiso 0.662(2) 1 calc PR 1
H12C H 0.2737 0.3522 0.2953 0.111 Uiso 0.662(2) 1 calc PR 1
Cu1' Cu 0.5000 0.5000 0.59630(15) 0.0167(3) Uani 0.338(2) 4 d SPDU 2
O1' O 0.5000 0.5402(3) 0.7884(6) 0.0275(11) Uani 0.338(2) 2 d SPDU 2
N1' N 0.5000 0.5822(5) 0.4604(11) 0.0197(10) Uani 0.338(2) 2 d SPDU 2
C1' C 0.5000 0.5748(6) 0.3089(12) 0.025(3) Uani 0.338(2) 2 d SPDU 2
C2' C 0.5000 0.5000 0.241(2) 0.0206(15) Uani 0.338(2) 4 d SPDU 2
H2'A H 0.5000 0.5000 0.1327 0.025 Uiso 0.338(2) 4 calc SPR 2
C3' C 0.5000 0.6405(6) 0.1868(15) 0.029(3) Uani 0.338(2) 2 d SPDU 2
C4' C 0.5844(8) 0.6324(7) 0.0892(15) 0.030(3) Uani 0.338(2) 1 d PDU 2
H4'A H 0.6350 0.6406 0.1546 0.045 Uiso 0.338(2) 1 calc PR 2
H4'B H 0.5841 0.6709 0.0073 0.045 Uiso 0.338(2) 1 calc PR 2
H4'C H 0.5870 0.5805 0.0448 0.045 Uiso 0.338(2) 1 calc PR 2
C5' C 0.5000 0.7246(8) 0.243(2) 0.045(5) Uani 0.338(2) 2 d SPDU 2
H5D H 0.4465 0.7348 0.2999 0.067 Uiso 0.1691(11) 1 calc PR 2
H5E H 0.5037 0.7596 0.1559 0.067 Uiso 0.1691(11) 1 calc PR 2
H5F H 0.5498 0.7329 0.3106 0.067 Uiso 0.1691(11) 1 calc PR 2
C6' C 0.5000 0.6546(7) 0.543(3) 0.0281(19) Uani 0.338(2) 2 d SPDU 2
C7' C 0.5825(7) 0.6871(7) 0.5862(15) 0.036(3) Uani 0.338(2) 1 d PDU 2
C8' C 0.5808(8) 0.7554(7) 0.6712(18) 0.045(3) Uani 0.338(2) 1 d PDU 2
H8'A H 0.6332 0.7812 0.6954 0.054 Uiso 0.338(2) 1 calc PR 2
C9' C 0.5000 0.7864(12) 0.721(3) 0.049(5) Uani 0.338(2) 2 d SPDU 2
H9'A H 0.5000 0.8288 0.7903 0.059 Uiso 0.338(2) 2 calc SPR 2
C10' C 0.6713(7) 0.6504(8) 0.5502(19) 0.038(2) Uani 0.338(2) 1 d PDU 2
H10B H 0.6604 0.6081 0.4748 0.046 Uiso 0.338(2) 1 calc PR 2
C11' C 0.7379(11) 0.7062(11) 0.475(3) 0.063(4) Uani 0.338(2) 1 d PDU 2
H11D H 0.7874 0.6765 0.4377 0.094 Uiso 0.338(2) 1 calc PR 2
H11E H 0.7577 0.7438 0.5514 0.094 Uiso 0.338(2) 1 calc PR 2
H11F H 0.7104 0.7334 0.3902 0.094 Uiso 0.338(2) 1 calc PR 2
C12' C 0.7094(8) 0.6124(10) 0.6919(16) 0.043(4) Uani 0.338(2) 1 d PDU 2
H12D H 0.6630 0.6005 0.7642 0.064 Uiso 0.338(2) 1 calc PR 2
H12E H 0.7509 0.6476 0.7398 0.064 Uiso 0.338(2) 1 calc PR 2
H12F H 0.7390 0.5645 0.6628 0.064 Uiso 0.338(2) 1 calc PR 2

loop_
_atom_site_aniso_label
_atom_site_aniso_U_11
_atom_site_aniso_U_22
_atom_site_aniso_U_33
_atom_site_aniso_U_23
_atom_site_aniso_U_13
_atom_site_aniso_U_12
Cu1 0.0302(5) 0.0179(5) 0.0020(4) 0.000 0.000 0.000
O1 0.0299(13) 0.0269(13) 0.0258(13) -0.0014(8) 0.000 0.000
N1 0.0213(12) 0.0199(12) 0.0180(12) -0.0003(7) 0.000 0.000
C1 0.026(4) 0.015(3) 0.016(4) 0.001(3) 0.000 0.000
C2 0.0213(17) 0.0206(17) 0.0200(17) 0.000 0.000 0.000
C3 0.028(2) 0.025(2) 0.025(2) 0.0003(11) 0.000 0.000
C4 0.0394(16) 0.0374(16) 0.0337(16) 0.0007(11) 0.0006(11) -0.0039(10)
C5 0.111(10) 0.025(4) 0.021(6) 0.011(4) 0.000 0.000
C6 0.053(3) 0.0225(19) 0.009(5) -0.001(3) 0.000 0.000
C7 0.071(4) 0.024(2) 0.016(3) 0.007(3) -0.003(4) -0.016(2)
C8 0.101(6) 0.026(3) 0.023(4) -0.003(2) -0.006(3) -0.019(4)
C9 0.120(9) 0.026(4) 0.029(6) -0.015(4) 0.000 0.000
C10 0.060(3) 0.043(2) 0.012(5) -0.0046(19) -0.002(2) -0.024(2)
C11 0.083(7) 0.055(5) 0.058(8) 0.003(5) 0.025(6) -0.025(5)
C12 0.081(7) 0.065(7) 0.076(8) 0.025(5) -0.004(6) -0.017(6)
Cu1' 0.0302(5) 0.0179(5) 0.0020(4) 0.000 0.000 0.000
O1' 0.0299(13) 0.0269(13) 0.0258(13) -0.0014(8) 0.000 0.000
N1' 0.0213(12) 0.0199(12) 0.0180(12) -0.0003(7) 0.000 0.000
C1' 0.035(6) 0.021(5) 0.020(6) -0.001(5) 0.000 0.000
C2' 0.0213(17) 0.0206(17) 0.0200(17) 0.000 0.000 0.000
C3' 0.030(3) 0.029(3) 0.028(3) 0.0008(11) 0.000 0.000
C4' 0.031(3) 0.030(3) 0.028(3) 0.0007(11) 0.0008(11) -0.0012(11)
C5' 0.077(13) 0.037(10) 0.020(11) -0.002(7) 0.000 0.000
C6' 0.053(3) 0.0225(19) 0.009(5) -0.001(3) 0.000 0.000
C7' 0.059(6) 0.034(5) 0.016(5) -0.002(4) -0.003(5) -0.009(5)
C8' 0.073(8) 0.035(6) 0.027(7) -0.009(5) -0.006(6) -0.011(5)
C9' 0.076(11) 0.040(8) 0.031(10) -0.018(7) 0.000 0.000
C10' 0.060(3) 0.043(2) 0.012(5) -0.0046(19) -0.002(2) -0.024(2)
C11' 0.069(10) 0.091(11) 0.029(8) -0.007(13) 0.007(13) -0.027(8)
C12' 0.024(6) 0.078(10) 0.027(8) 0.017(6) -0.001(5) -0.012(6)

loop_
_atom_type_symbol
_atom_type_description
_atom_type_scat_dispersion_real
_atom_type_scat_dispersion_imag
_atom_type_scat_source
C C 0.0015 0.0009 'International Tables Vol C Tables 4.2.6.8 and 6.1.1.4'
H H 0.0000 0.0000 'International Tables Vol C Tables 4.2.6.8 and 6.1.1.4'
N N 0.0030 0.0019 'International Tables Vol C Tables 4.2.6.8 and 6.1.1.4'
O O 0.0056 0.0036 'International Tables Vol C Tables 4.2.6.8 and 6.1.1.4'
Cu Cu 0.3240 0.8257 'International Tables Vol C Tables 4.2.6.8 and 6.1.1.4'

loop_
_geom_angle_atom_site_label_1
_geom_angle_atom_site_label_2
_geom_angle_atom_site_label_3
_geom_angle
_geom_angle_site_symmetry_1
_geom_angle_site_symmetry_3
O1 Cu1 O1 44.9(4) . 2_665
O1 Cu1 N1 151.4(3) . 2_665
O1 Cu1 N1 106.5(3) 2_665 2_665
O1 Cu1 N1 106.5(3) . .
O1 Cu1 N1 151.4(3) 2_665 .
N1 Cu1 N1 102.2(4) 2_665 .
O1 O1 Cu1 67.54(19) 2_665 .
C1 N1 C6 127.2(8) . .
C1 N1 Cu1 122.5(5) . .
C6 N1 Cu1 110.4(7) . .
N1 C1 C2 119.9(7) . .
N1 C1 C3 126.1(6) . .
C2 C1 C3 114.0(7) . .
C1 C2 C1 133.1(10) 2_665 .
C1 C2 H2A 113.5 2_665 .
C1 C2 H2A 113.5 . .
C5 C3 C1 116.6(7) . .
C5 C3 C4 106.4(4) . 4_655
C1 C3 C4 107.8(4) . 4_655
C5 C3 C4 106.4(4) . .
C1 C3 C4 107.8(4) . .
C4 C3 C4 112.0(8) 4_655 .
C7 C6 C7 123.6(10) . 4_655
C7 C6 N1 118.0(4) . .
C7 C6 N1 118.0(4) 4_655 .
C8 C7 C6 117.1(7) . .
C8 C7 C10 119.0(6) . .
C6 C7 C10 123.8(6) . .
C7 C8 C9 119.9(8) . .
C7 C8 H8A 120.1 . .
C9 C8 H8A 120.1 . .
C8 C9 C8 122.2(9) 4_655 .
C8 C9 H9A 118.9 4_655 .
C8 C9 H9A 118.9 . .
C12 C10 C7 111.9(8) . .
C12 C10 C11 109.6(7) . .
C7 C10 C11 112.8(7) . .
C12 C10 H10A 107.4 . .
C7 C10 H10A 107.4 . .
C11 C10 H10A 107.4 . .
O1' Cu1' O1' 44.9(4) . 2_665
O1' Cu1' N1' 152.4(4) . 2_665
O1' Cu1' N1' 107.5(4) 2_665 2_665
O1' Cu1' N1' 107.5(4) . .
O1' Cu1' N1' 152.4(4) 2_665 .
N1' Cu1' N1' 100.2(6) 2_665 .
O1' O1' Cu1' 67.54(19) 2_665 .
C1' N1' C6' 125.6(13) . .
C1' N1' Cu1' 124.4(7) . .
C6' N1' Cu1' 110.0(12) . .
N1' C1' C2' 120.1(11) . .
N1' C1' C3' 127.7(10) . .
C2' C1' C3' 112.2(9) . .
C1' C2' C1' 130.7(16) . 2_665
C1' C2' H2'A 114.6 . .
C1' C2' H2'A 114.6 2_665 .
C5' C3' C1' 118.0(11) . .
C5' C3' C4' 105.2(7) . 4_655
C1' C3' C4' 107.9(7) . 4_655
C5' C3' C4' 105.2(7) . .
C1' C3' C4' 107.9(7) . .
C4' C3' C4' 112.9(14) 4_655 .
C3' C4' H4'A 109.5 . .
C3' C4' H4'B 109.5 . .
H4'A C4' H4'B 109.5 . .
C3' C4' H4'C 109.5 . .
H4'A C4' H4'C 109.5 . .
H4'B C4' H4'C 109.5 . .
C3' C5' H5D 109.5 . .
C3' C5' H5E 109.5 . .
H5D C5' H5E 109.5 . .
C3' C5' H5F 109.5 . .
H5D C5' H5F 109.5 . .
H5E C5' H5F 109.5 . .
C7' C6' C7' 124.1(13) 4_655 .
C7' C6' N1' 117.9(6) 4_655 .
C7' C6' N1' 117.9(6) . .
C8' C7' C6' 116.8(10) . .
C8' C7' C10' 118.3(9) . .
C6' C7' C10' 124.8(9) . .
C7' C8' C9' 119.9(11) . .
C7' C8' H8'A 120.0 . .
C9' C8' H8'A 120.0 . .
C8' C9' C8' 121.8(14) 4_655 .
C8' C9' H9'A 119.1 4_655 .
C8' C9' H9'A 119.1 . .
C12' C10' C7' 110.8(11) . .
C12' C10' C11' 110.8(11) . .
C7' C10' C11' 114.6(10) . .
C12' C10' H10B 106.7 . .
C7' C10' H10B 106.7 . .
C11' C10' H10B 106.7 . .
C10' C11' H11D 109.5 . .
C10' C11' H11E 109.5 . .
H11D C11' H11E 109.5 . .
C10' C11' H11F 109.5 . .
H11D C11' H11F 109.5 . .
H11E C11' H11F 109.5 . .
C10' C12' H12D 109.5 . .
C10' C12' H12E 109.5 . .
H12D C12' H12E 109.5 . .
C10' C12' H12F 109.5 . .
H12D C12' H12F 109.5 . .
H12E C12' H12F 109.5 . .

loop_
_geom_bond_atom_site_label_1
_geom_bond_atom_site_label_2
_geom_bond_distance
_geom_bond_site_symmetry_2
Cu1 O1 1.821(5) .
Cu1 O1 1.821(5) 2_665
Cu1 N1 1.856(6) 2_665
Cu1 N1 1.856(6) .
O1 O1 1.392(12) 2_665
N1 C1 1.338(8) .
N1 C6 1.450(12) .
C1 C2 1.410(7) .
C1 C3 1.563(9) .
C2 C1 1.410(7) 2_665
C2 H2A 0.9500 .
C3 C5 1.543(11) .
C3 C4 1.567(7) 4_655
C3 C4 1.567(7) .
C4 H4A 0.9800 .
C4 H4B 0.9800 .
C4 H4C 0.9800 .
C5 H5A 0.9800 .
C5 H5B 0.9800 .
C5 H5C 0.9800 .
C6 C7 1.440(8) .
C6 C7 1.440(8) 4_655
C7 C8 1.399(8) .
C7 C10 1.543(9) .
C8 C9 1.422(10) .
C8 H8A 0.9500 .
C9 C8 1.422(10) 4_655
C9 H9A 0.9500 .
C10 C12 1.515(12) .
C10 C11 1.564(10) .
C10 H10A 1.0000 .
C11 H11A 0.9800 .
C11 H11B 0.9800 .
C11 H11C 0.9800 .
C12 H12A 0.9800 .
C12 H12B 0.9800 .
C12 H12C 0.9800 .
Cu1' O1' 1.822(5) .
Cu1' O1' 1.822(5) 2_665
Cu1' N1' 1.856(8) 2_665
Cu1' N1' 1.856(8) .
O1' O1' 1.392(12) 2_665
N1' C1' 1.334(11) .
N1' C6' 1.451(14) .
C1' C2' 1.425(10) .
C1' C3' 1.563(11) .
C2' C1' 1.425(10) 2_665
C2' H2'A 0.9500 .
C3' C5' 1.538(13) .
C3' C4' 1.567(9) 4_655
C3' C4' 1.567(9) .
C4' H4'A 0.9800 .
C4' H4'B 0.9800 .
C4' H4'C 0.9800 .
C5' H5D 0.9800 .
C5' H5E 0.9800 .
C5' H5F 0.9800 .
C6' C7' 1.445(11) 4_655
C6' C7' 1.445(11) .
C7' C8' 1.398(10) .
C7' C10' 1.546(11) .
C8' C9' 1.430(12) .
C8' H8'A 0.9500 .
C9' C8' 1.430(12) 4_655
C9' H9'A 0.9500 .
C10' C12' 1.524(14) .
C10' C11' 1.557(12) .
C10' H10B 1.0000 .
C11' H11D 0.9800 .
C11' H11E 0.9800 .
C11' H11F 0.9800 .
C12' H12D 0.9800 .
C12' H12E 0.9800 .
C12' H12F 0.9800 .

loop_
_geom_torsion_atom_site_label_1
_geom_torsion_atom_site_label_2
_geom_torsion_atom_site_label_3
_geom_torsion_atom_site_label_4
_geom_torsion
_geom_torsion_site_symmetry_1
_geom_torsion_site_symmetry_4
N1 Cu1 O1 O1 0.000(1) 2_665 2_665
N1 Cu1 O1 O1 180.000(2) . 2_665
O1 Cu1 N1 C1 180.000(2) . .
O1 Cu1 N1 C1 180.000(3) 2_665 .
N1 Cu1 N1 C1 0.000(2) 2_665 .
O1 Cu1 N1 C6 0.000(3) . .
O1 Cu1 N1 C6 0.000(4) 2_665 .
N1 Cu1 N1 C6 180.000(3) 2_665 .
C6 N1 C1 C2 180.000(4) . .
Cu1 N1 C1 C2 0.000(4) . .
C6 N1 C1 C3 0.000(4) . .
Cu1 N1 C1 C3 180.000(3) . .
N1 C1 C2 C1 0.000(5) . 2_665
C3 C1 C2 C1 180.000(3) . 2_665
N1 C1 C3 C5 0.000(4) . .
C2 C1 C3 C5 180.000(3) . .
N1 C1 C3 C4 119.5(5) . 4_655
C2 C1 C3 C4 -60.5(5) . 4_655
N1 C1 C3 C4 -119.5(5) . .
C2 C1 C3 C4 60.5(5) . .
C1 N1 C6 C7 93.2(10) . .
Cu1 N1 C6 C7 -86.8(10) . .
C1 N1 C6 C7 -93.2(10) . 4_655
Cu1 N1 C6 C7 86.8(10) . 4_655
C7 C6 C7 C8 3.9(19) 4_655 .
N1 C6 C7 C8 177.1(9) . .
C7 C6 C7 C10 -174.4(7) 4_655 .
N1 C6 C7 C10 -1.3(16) . .
C6 C7 C8 C9 -0.5(15) . .
C10 C7 C8 C9 178.0(9) . .
C7 C8 C9 C8 -2.8(19) . 4_655
C8 C7 C10 C12 -73.9(10) . .
C6 C7 C10 C12 104.5(12) . .
C8 C7 C10 C11 50.2(12) . .
C6 C7 C10 C11 -131.4(11) . .
N1' Cu1' O1' O1' 0.000(2) 2_665 2_665
N1' Cu1' O1' O1' 180.0 . 2_665
O1' Cu1' N1' C1' 180.000(3) . .
O1' Cu1' N1' C1' 180.000(5) 2_665 .
N1' Cu1' N1' C1' 0.000(3) 2_665 .
O1' Cu1' N1' C6' 0.000(7) . .
O1' Cu1' N1' C6' 0.000(8) 2_665 .
N1' Cu1' N1' C6' 180.000(8) 2_665 .
C6' N1' C1' C2' 180.000(4) . .
Cu1' N1' C1' C2' 0.000(5) . .
C6' N1' C1' C3' 0.000(6) . .
Cu1' N1' C1' C3' 180.000(4) . .
N1' C1' C2' C1' 0.000(6) . 2_665
C3' C1' C2' C1' 180.000(3) . 2_665
N1' C1' C3' C5' 0.000(7) . .
C2' C1' C3' C5' 180.000(5) . .
N1' C1' C3' C4' -118.9(8) . 4_655
C2' C1' C3' C4' 61.1(8) . 4_655
N1' C1' C3' C4' 118.9(8) . .
C2' C1' C3' C4' -61.1(8) . .
C1' N1' C6' C7' 91.9(19) . 4_655
Cu1' N1' C6' C7' -88.1(19) . 4_655
C1' N1' C6' C7' -91.9(19) . .
Cu1' N1' C6' C7' 88.1(19) . .
C7' C6' C7' C8' -2(3) 4_655 .
N1' C6' C7' C8' -177.7(17) . .
C7' C6' C7' C10' 175.9(14) 4_655 .
N1' C6' C7' C10' 0(3) . .
C6' C7' C8' C9' 5(3) . .
C10' C7' C8' C9' -172.9(17) . .
C7' C8' C9' C8' -8(4) . 4_655
C8' C7' C10' C12' 73.8(18) . .
C6' C7' C10' C12' -104(2) . .
C8' C7' C10' C11' -53(2) . .
C6' C7' C10' C11' 130(2) . .
